data_4307953
loop_
_publ_author_name
'F. Albert Cotton'
'Zhong Li'
'Carlos A. Murillo'
'Xiaoping Wang'
'Rongmin Yu'
'Qinliang Zhao'

_publ_section_title
;
Crystal-to-Crystal Oxidative Deprotonation of a Di(\m-hydroxo) to a
Di(\m-oxo) Dimer of Dimolybdenum Units
;
_journal_name_full 'Inorganic Chemistry'
_journal_page_first 3245
_journal_page_last 3250
_journal_paper_doi 10.1021/ic062443v
_journal_volume 46
_journal_year 2007
_chemical_formula_moiety C90H90Mo4N12O14,2(CH2Cl2)
_chemical_formula_sum 'C92 H94 Cl4 Mo4 N12 O14'
_chemical_formula_weight 2117.35
_chemical_name_common '[Mo2(DAniF)3]2O2,2CH2Cl2'
_chemical_name_systematic
; 
 ? 
;
_space_group_IT_number 2
_symmetry_cell_setting triclinic
_symmetry_space_group_name_Hall '-P 1'
_symmetry_space_group_name_H-M 'P -1'
_atom_sites_solution_hydrogens geom
_atom_sites_solution_primary direct
_atom_sites_solution_secondary difmap
_audit_creation_method SHELXL-97
_cell_angle_alpha 71.250(6)
_cell_angle_beta 73.612(6)
_cell_angle_gamma 87.710(6)
_cell_formula_units_Z 1
_cell_length_a 12.973(5)
_cell_length_b 14.045(5)
_cell_length_c 14.046(5)
_cell_measurement_reflns_used 9085
_cell_measurement_temperature 213(2)
_cell_measurement_theta_max 27.471
_cell_measurement_theta_min 2.190
_cell_volume 2321.4(15)
_computing_cell_refinement SAINT
_computing_data_collection SMART
_computing_data_reduction SAINT
_computing_molecular_graphics XP
_computing_publication_material XCIF
_computing_structure_refinement 'SHELXL-97 (Sheldrick, 1997)'
_computing_structure_solution 'SHELXS-97 (Sheldrick, 1990)'
_diffrn_ambient_temperature 213(2)
_diffrn_measured_fraction_theta_full 0.985
_diffrn_measured_fraction_theta_max 0.985
_diffrn_measurement_device_type 'BRUKER SMART 1000'
_diffrn_measurement_method \w-scan
_diffrn_radiation_monochromator graphite
_diffrn_radiation_source 'fine-focus sealed tube'
_diffrn_radiation_type MoK\a
_diffrn_radiation_wavelength 0.71073
_diffrn_reflns_av_R_equivalents 0.0187
_diffrn_reflns_av_sigmaI/netI 0.0302
_diffrn_reflns_limit_h_max 15
_diffrn_reflns_limit_h_min -15
_diffrn_reflns_limit_k_max 16
_diffrn_reflns_limit_k_min -16
_diffrn_reflns_limit_l_max 15
_diffrn_reflns_limit_l_min -16
_diffrn_reflns_number 14386
_diffrn_reflns_theta_full 25.05
_diffrn_reflns_theta_max 25.05
_diffrn_reflns_theta_min 1.82
_diffrn_standards_number 0
_exptl_absorpt_coefficient_mu 0.712
_exptl_absorpt_correction_T_max 0.9653
_exptl_absorpt_correction_T_min 0.8149
_exptl_absorpt_correction_type multi-scan
_exptl_absorpt_process_details SADABS
_exptl_crystal_colour black
_exptl_crystal_density_diffrn 1.515
_exptl_crystal_density_method 'not measured'
_exptl_crystal_description block
_exptl_crystal_F_000 1078
_exptl_crystal_size_max 0.30
_exptl_crystal_size_mid 0.20
_exptl_crystal_size_min 0.05
_refine_diff_density_max 0.583
_refine_diff_density_min -0.579
_refine_diff_density_rms 0.061
_refine_ls_extinction_method none
_refine_ls_goodness_of_fit_ref 1.036
_refine_ls_hydrogen_treatment noref
_refine_ls_matrix_type full
_refine_ls_number_parameters 574
_refine_ls_number_reflns 8112
_refine_ls_number_restraints 7
_refine_ls_restrained_S_all 1.037
_refine_ls_R_factor_all 0.0353
_refine_ls_R_factor_gt 0.0275
_refine_ls_shift/su_max 0.002
_refine_ls_shift/su_mean 0.000
_refine_ls_structure_factor_coef Fsqd
_refine_ls_weighting_details 'calc w=1/[\s^2^(Fo^2^)+(0.0312P)^2^+1.5099P] where P=(Fo^2^+2Fc^2^)/3'
_refine_ls_weighting_scheme calc
_refine_ls_wR_factor_gt 0.0660
_refine_ls_wR_factor_ref 0.0715
_reflns_number_gt 6880
_reflns_number_total 8112
_reflns_threshold_expression >2sigma(I)
_cod_data_source_file ic062443vsi20070207_040322_09.cif
_cod_data_source_block xl2-2CH2Cl2
_cod_original_cell_volume 2321.3(14)
_cod_database_code 4307953

loop_
_symmetry_equiv_pos_as_xyz
'x, y, z'
'-x, -y, -z'

loop_
_atom_site_label
_atom_site_type_symbol
_atom_site_fract_x
_atom_site_fract_y
_atom_site_fract_z
_atom_site_U_iso_or_equiv
_atom_site_adp_type
_atom_site_occupancy
_atom_site_symmetry_multiplicity
_atom_site_calc_flag
_atom_site_refinement_flags
_atom_site_disorder_assembly
_atom_site_disorder_group
Mo1 Mo 0.578028(17) 0.499380(15) 0.345273(16) 0.02414(7) Uani 1 1 d . . .
Mo2 Mo 0.524453(17) 0.639833(15) 0.367933(16) 0.02438(7) Uani 1 1 d . . .
O1 O 0.53908(13) 0.39733(12) 0.48192(12) 0.0253(4) Uani 1 1 d . . .
O01 O 1.05067(16) 0.24598(15) 0.38938(16) 0.0456(5) Uani 1 1 d . . .
O2 O 0.76663(19) 1.08874(15) 0.3210(2) 0.0748(8) Uani 1 1 d . . .
O3 O 0.86748(17) 0.36772(15) -0.09461(16) 0.0510(6) Uani 1 1 d . . .
O4 O 0.64149(18) 1.14411(14) 0.01614(17) 0.0499(5) Uani 1 1 d . . .
O5 O 0.31224(18) 0.12699(14) 0.24423(16) 0.0467(5) Uani 1 1 d . . .
O6 O 0.08543(16) 0.93066(15) 0.31338(17) 0.0472(5) Uani 1 1 d . . .
N1 N 0.73500(16) 0.52979(15) 0.36246(16) 0.0279(5) Uani 1 1 d . . .
N2 N 0.67825(16) 0.68412(14) 0.37513(16) 0.0267(4) Uani 1 1 d . . .
N3 N 0.64712(17) 0.57229(15) 0.17771(16) 0.0300(5) Uani 1 1 d . . .
N4 N 0.59087(17) 0.72408(15) 0.20099(16) 0.0303(5) Uani 1 1 d . . .
N5 N 0.42857(16) 0.47253(15) 0.31421(16) 0.0277(5) Uani 1 1 d . . .
N6 N 0.37533(16) 0.62367(15) 0.33768(16) 0.0272(5) Uani 1 1 d . . .
C1 C 0.8166(2) 0.45904(18) 0.3724(2) 0.0279(5) Uani 1 1 d . . .
C2 C 0.8793(2) 0.45072(19) 0.4401(2) 0.0317(6) Uani 1 1 d . . .
H2A H 0.8671 0.4924 0.4824 0.038 Uiso 1 1 calc R . .
C3 C 0.9598(2) 0.38195(19) 0.4468(2) 0.0336(6) Uani 1 1 d . . .
H3A H 1.0028 0.3791 0.4913 0.040 Uiso 1 1 calc R . .
C4 C 0.9758(2) 0.31829(19) 0.3875(2) 0.0344(6) Uani 1 1 d . . .
C5 C 0.9116(2) 0.3236(2) 0.3215(2) 0.0365(6) Uani 1 1 d . . .
H5A H 0.9214 0.2794 0.2820 0.044 Uiso 1 1 calc R . .
C6 C 0.8337(2) 0.39338(19) 0.3137(2) 0.0335(6) Uani 1 1 d . . .
H6A H 0.7916 0.3967 0.2682 0.040 Uiso 1 1 calc R . .
C7 C 1.1167(2) 0.2382(3) 0.4571(3) 0.0523(8) Uani 1 1 d . . .
H7A H 1.1660 0.1851 0.4519 0.078 Uiso 1 1 calc R . .
H7B H 1.0717 0.2226 0.5288 0.078 Uiso 1 1 calc R . .
H7C H 1.1573 0.3017 0.4365 0.078 Uiso 1 1 calc R . .
C8 C 0.7544(2) 0.61864(18) 0.3702(2) 0.0296(6) Uani 1 1 d . . .
H8A H 0.8230 0.6354 0.3722 0.036 Uiso 1 1 calc R . .
C9 C 0.7043(2) 0.78524(18) 0.36416(19) 0.0277(5) Uani 1 1 d . . .
C10 C 0.6196(2) 0.84439(19) 0.3920(2) 0.0346(6) Uani 1 1 d . . .
H10A H 0.5491 0.8151 0.4207 0.042 Uiso 1 1 calc R . .
C11 C 0.6366(2) 0.9454(2) 0.3784(2) 0.0411(7) Uani 1 1 d . . .
H11A H 0.5781 0.9840 0.3968 0.049 Uiso 1 1 calc R . .
C12 C 0.7404(2) 0.9891(2) 0.3373(3) 0.0446(7) Uani 1 1 d . . .
C13 C 0.8256(2) 0.9321(2) 0.3090(2) 0.0422(7) Uani 1 1 d . . .
H13A H 0.8961 0.9614 0.2816 0.051 Uiso 1 1 calc R . .
C14 C 0.8075(2) 0.83187(19) 0.3208(2) 0.0337(6) Uani 1 1 d . . .
H14A H 0.8660 0.7945 0.2993 0.040 Uiso 1 1 calc R . .
C15 C 0.6784(4) 1.1514(3) 0.3380(5) 0.120(2) Uani 1 1 d . . .
H15A H 0.7056 1.2186 0.3271 0.181 Uiso 1 1 calc R . .
H15B H 0.6326 1.1235 0.4094 0.181 Uiso 1 1 calc R . .
H15C H 0.6372 1.1547 0.2893 0.181 Uiso 1 1 calc R . .
C16 C 0.7067(2) 0.52349(19) 0.10658(19) 0.0294(6) Uani 1 1 d . . .
C17 C 0.8036(2) 0.5645(2) 0.0319(2) 0.0353(6) Uani 1 1 d . . .
H17A H 0.8317 0.6268 0.0281 0.042 Uiso 1 1 calc R . .
C18 C 0.8600(2) 0.5156(2) -0.0371(2) 0.0377(6) Uani 1 1 d . . .
H18A H 0.9245 0.5454 -0.0879 0.045 Uiso 1 1 calc R . .
C19 C 0.8205(2) 0.4228(2) -0.0304(2) 0.0361(6) Uani 1 1 d . . .
C20 C 0.7266(2) 0.3790(2) 0.0471(2) 0.0417(7) Uani 1 1 d . . .
H20A H 0.7015 0.3145 0.0543 0.050 Uiso 1 1 calc R . .
C21 C 0.6697(2) 0.4289(2) 0.1139(2) 0.0372(6) Uani 1 1 d . . .
H21A H 0.6053 0.3987 0.1647 0.045 Uiso 1 1 calc R . .
C22 C 0.9621(3) 0.4116(3) -0.1777(3) 0.0603(10) Uani 1 1 d . . .
H22A H 0.9871 0.3660 -0.2175 0.090 Uiso 1 1 calc R . .
H22B H 1.0178 0.4240 -0.1486 0.090 Uiso 1 1 calc R . .
H22C H 0.9457 0.4748 -0.2235 0.090 Uiso 1 1 calc R . .
C23 C 0.6408(2) 0.67124(19) 0.1407(2) 0.0313(6) Uani 1 1 d . . .
H23A H 0.6729 0.7049 0.0690 0.038 Uiso 1 1 calc R . .
C24 C 0.6023(2) 0.83171(18) 0.15433(19) 0.0298(6) Uani 1 1 d . . .
C25 C 0.5155(2) 0.8901(2) 0.1758(2) 0.0390(7) Uani 1 1 d . . .
H25A H 0.4488 0.8587 0.2206 0.047 Uiso 1 1 calc R . .
C26 C 0.5255(2) 0.9947(2) 0.1318(2) 0.0411(7) Uani 1 1 d . . .
H26A H 0.4663 1.0334 0.1476 0.049 Uiso 1 1 calc R . .
C27 C 0.6230(2) 1.04136(19) 0.0649(2) 0.0370(6) Uani 1 1 d . . .
C28 C 0.7108(2) 0.9840(2) 0.0436(2) 0.0398(7) Uani 1 1 d . . .
H28A H 0.7771 1.0156 -0.0022 0.048 Uiso 1 1 calc R . .
C29 C 0.7010(2) 0.8802(2) 0.0897(2) 0.0346(6) Uani 1 1 d . . .
H29A H 0.7616 0.8421 0.0773 0.041 Uiso 1 1 calc R . .
C30 C 0.5497(3) 1.2026(2) 0.0175(3) 0.0529(8) Uani 1 1 d . . .
H30A H 0.5725 1.2729 -0.0196 0.079 Uiso 1 1 calc R . .
H30B H 0.5095 1.1944 0.0895 0.079 Uiso 1 1 calc R . .
H30C H 0.5045 1.1803 -0.0166 0.079 Uiso 1 1 calc R . .
C31 C 0.3999(2) 0.38735(18) 0.2906(2) 0.0284(5) Uani 1 1 d . . .
C32 C 0.4247(2) 0.29184(19) 0.3461(2) 0.0327(6) Uani 1 1 d . . .
H32A H 0.4617 0.2849 0.3964 0.039 Uiso 1 1 calc R . .
C33 C 0.3953(2) 0.2076(2) 0.3277(2) 0.0369(6) Uani 1 1 d . . .
H33A H 0.4125 0.1436 0.3657 0.044 Uiso 1 1 calc R . .
C34 C 0.3405(2) 0.2161(2) 0.2537(2) 0.0350(6) Uani 1 1 d . . .
C35 C 0.3182(2) 0.3105(2) 0.1960(2) 0.0396(7) Uani 1 1 d . . .
H35A H 0.2825 0.3171 0.1447 0.047 Uiso 1 1 calc R . .
C36 C 0.3488(2) 0.3958(2) 0.2137(2) 0.0373(6) Uani 1 1 d . . .
H36A H 0.3346 0.4599 0.1733 0.045 Uiso 1 1 calc R . .
C37 C 0.2508(3) 0.1337(3) 0.1732(3) 0.0670(11) Uani 1 1 d . . .
H37A H 0.2351 0.0667 0.1734 0.101 Uiso 1 1 calc R . .
H37B H 0.2914 0.1741 0.1032 0.101 Uiso 1 1 calc R . .
H37C H 0.1839 0.1648 0.1947 0.101 Uiso 1 1 calc R . .
C38 C 0.3565(2) 0.54188(18) 0.31619(19) 0.0294(6) Uani 1 1 d . . .
H38A H 0.2915 0.5330 0.3022 0.035 Uiso 1 1 calc R . .
C39 C 0.29865(19) 0.69972(18) 0.33318(19) 0.0277(5) Uani 1 1 d . . .
C40 C 0.2424(2) 0.7256(2) 0.2581(2) 0.0348(6) Uani 1 1 d . . .
H40A H 0.2526 0.6909 0.2093 0.042 Uiso 1 1 calc R . .
C41 C 0.1715(2) 0.8022(2) 0.2551(2) 0.0384(7) Uani 1 1 d . . .
H41A H 0.1326 0.8180 0.2053 0.046 Uiso 1 1 calc R . .
C42 C 0.1576(2) 0.8557(2) 0.3249(2) 0.0363(6) Uani 1 1 d . . .
C43 C 0.2146(2) 0.83237(19) 0.3983(2) 0.0351(6) Uani 1 1 d . . .
H43A H 0.2063 0.8690 0.4452 0.042 Uiso 1 1 calc R . .
C44 C 0.2845(2) 0.75412(19) 0.4023(2) 0.0315(6) Uani 1 1 d . . .
H44A H 0.3228 0.7379 0.4526 0.038 Uiso 1 1 calc R . .
C45 C 0.0645(3) 0.9830(2) 0.3875(3) 0.0564(9) Uani 1 1 d . . .
H45A H 0.0132 1.0337 0.3721 0.085 Uiso 1 1 calc R . .
H45B H 0.1310 1.0153 0.3836 0.085 Uiso 1 1 calc R . .
H45C H 0.0351 0.9358 0.4575 0.085 Uiso 1 1 calc R . .
Cl1 Cl 1.0043(5) 0.1304(5) -0.0646(5) 0.0547(4) Uiso 0.484(3) 1 d PD A 1
Cl2 Cl 0.9942(5) 0.2073(7) 0.1026(3) 0.0589(4) Uiso 0.484(3) 1 d PD A 1
C1S C 0.9155(8) 0.1561(11) 0.0443(9) 0.0508(13) Uiso 0.484(3) 1 d PD A 1
H1SA H 0.8759 0.0940 0.0948 0.061 Uiso 0.484(3) 1 calc PR A 1
H1SB H 0.8635 0.2042 0.0215 0.061 Uiso 0.484(3) 1 calc PR A 1
C1SB C 0.9283(12) 0.1338(18) 0.0520(12) 0.0508(13) Uiso 0.235(7) 1 d PD B 2
H1SC H 0.8886 0.0700 0.0978 0.061 Uiso 0.235(7) 1 calc PR B 2
H1SD H 0.8758 0.1851 0.0401 0.061 Uiso 0.235(7) 1 calc PR B 2
Cl1B Cl 1.0012(8) 0.1199(7) -0.0693(8) 0.0547(4) Uiso 0.235(7) 1 d PD B 2
Cl2B Cl 1.0139(5) 0.1692(7) 0.1164(4) 0.0589(4) Uiso 0.235(7) 1 d PD B 2
C1SC C 0.9250(15) 0.1479(19) 0.0484(14) 0.0508(13) Uiso 0.280(8) 1 d PD C 3
H1SE H 0.9244 0.0807 0.0989 0.061 Uiso 0.280(8) 1 calc PR C 3
H1SF H 0.8517 0.1600 0.0430 0.061 Uiso 0.280(8) 1 calc PR C 3
Cl1C Cl 1.0131(5) 0.1539(5) -0.0760(5) 0.0547(4) Uiso 0.280(8) 1 d PD C 3
Cl2C Cl 0.9689(5) 0.2408(5) 0.0933(3) 0.0589(4) Uiso 0.280(8) 1 d PD C 3

loop_
_atom_site_aniso_label
_atom_site_aniso_U_11
_atom_site_aniso_U_22
_atom_site_aniso_U_33
_atom_site_aniso_U_23
_atom_site_aniso_U_13
_atom_site_aniso_U_12
Mo1 0.02397(12) 0.02320(11) 0.02492(12) -0.00833(9) -0.00587(9) 0.00153(8)
Mo2 0.02426(12) 0.02243(11) 0.02572(12) -0.00752(9) -0.00632(9) 0.00152(8)
O1 0.0233(9) 0.0252(8) 0.0258(9) -0.0071(7) -0.0056(7) 0.0008(7)
O01 0.0415(12) 0.0459(12) 0.0518(13) -0.0171(10) -0.0178(10) 0.0196(10)
O2 0.0503(15) 0.0285(11) 0.147(3) -0.0261(14) -0.0327(16) -0.0015(10)
O3 0.0541(13) 0.0461(12) 0.0449(12) -0.0258(10) 0.0123(10) -0.0074(10)
O4 0.0567(14) 0.0250(10) 0.0577(14) -0.0047(9) -0.0099(11) -0.0027(9)
O5 0.0615(14) 0.0374(11) 0.0474(12) -0.0195(9) -0.0166(11) -0.0079(10)
O6 0.0422(12) 0.0424(11) 0.0630(14) -0.0228(10) -0.0198(11) 0.0185(9)
N1 0.0260(11) 0.0259(11) 0.0313(12) -0.0100(9) -0.0065(9) 0.0013(9)
N2 0.0257(11) 0.0250(10) 0.0285(11) -0.0090(9) -0.0055(9) -0.0008(9)
N3 0.0318(12) 0.0306(11) 0.0261(11) -0.0090(9) -0.0061(9) 0.0020(9)
N4 0.0330(12) 0.0281(11) 0.0265(11) -0.0060(9) -0.0065(9) 0.0022(9)
N5 0.0260(11) 0.0271(11) 0.0295(12) -0.0090(9) -0.0072(9) 0.0018(9)
N6 0.0232(11) 0.0287(11) 0.0304(12) -0.0105(9) -0.0079(9) 0.0041(9)
C1 0.0231(13) 0.0249(12) 0.0314(14) -0.0063(11) -0.0041(11) -0.0002(10)
C2 0.0304(14) 0.0325(14) 0.0330(15) -0.0131(11) -0.0073(12) 0.0000(11)
C3 0.0289(14) 0.0371(15) 0.0350(15) -0.0093(12) -0.0121(12) 0.0009(11)
C4 0.0282(14) 0.0324(14) 0.0356(15) -0.0055(12) -0.0053(12) 0.0053(11)
C5 0.0417(17) 0.0339(14) 0.0375(16) -0.0173(12) -0.0109(13) 0.0071(12)
C6 0.0345(15) 0.0318(14) 0.0363(15) -0.0115(12) -0.0132(12) 0.0032(11)
C7 0.0384(18) 0.061(2) 0.056(2) -0.0146(16) -0.0180(16) 0.0185(15)
C8 0.0254(13) 0.0313(14) 0.0306(14) -0.0079(11) -0.0075(11) -0.0022(11)
C9 0.0309(14) 0.0259(12) 0.0261(13) -0.0072(10) -0.0084(11) -0.0015(11)
C10 0.0287(14) 0.0321(14) 0.0410(16) -0.0119(12) -0.0062(12) -0.0023(11)
C11 0.0385(16) 0.0295(14) 0.0562(19) -0.0160(13) -0.0126(14) 0.0044(12)
C12 0.0448(18) 0.0259(14) 0.064(2) -0.0095(14) -0.0226(16) -0.0040(13)
C13 0.0328(16) 0.0343(15) 0.0562(19) -0.0050(13) -0.0173(14) -0.0068(12)
C14 0.0278(14) 0.0334(14) 0.0384(16) -0.0080(12) -0.0114(12) 0.0014(11)
C15 0.073(3) 0.0300(19) 0.261(7) -0.048(3) -0.051(4) 0.006(2)
C16 0.0309(14) 0.0316(13) 0.0254(13) -0.0091(11) -0.0076(11) 0.0018(11)
C17 0.0352(15) 0.0303(14) 0.0375(16) -0.0104(12) -0.0058(12) -0.0027(12)
C18 0.0333(15) 0.0374(15) 0.0340(15) -0.0086(12) 0.0007(12) -0.0034(12)
C19 0.0376(16) 0.0367(15) 0.0334(15) -0.0142(12) -0.0060(12) 0.0019(12)
C20 0.0436(17) 0.0359(15) 0.0445(17) -0.0199(13) -0.0015(14) -0.0081(13)
C21 0.0328(15) 0.0383(15) 0.0347(16) -0.0124(12) 0.0010(12) -0.0055(12)
C22 0.061(2) 0.055(2) 0.049(2) -0.0235(16) 0.0174(17) -0.0053(17)
C23 0.0335(15) 0.0324(14) 0.0245(13) -0.0052(11) -0.0072(11) 0.0007(11)
C24 0.0376(15) 0.0297(13) 0.0239(13) -0.0078(11) -0.0125(11) 0.0019(11)
C25 0.0376(16) 0.0334(14) 0.0358(16) -0.0038(12) -0.0029(13) 0.0006(12)
C26 0.0441(17) 0.0316(14) 0.0427(17) -0.0094(13) -0.0081(14) 0.0066(13)
C27 0.0478(18) 0.0281(14) 0.0349(16) -0.0073(12) -0.0142(13) -0.0023(12)
C28 0.0401(17) 0.0368(15) 0.0386(16) -0.0110(13) -0.0050(13) -0.0077(13)
C29 0.0317(15) 0.0369(15) 0.0369(16) -0.0143(12) -0.0100(12) 0.0030(12)
C30 0.068(2) 0.0313(15) 0.059(2) -0.0058(14) -0.0262(18) 0.0027(15)
C31 0.0256(13) 0.0287(13) 0.0301(14) -0.0106(11) -0.0053(11) -0.0018(10)
C32 0.0325(15) 0.0351(14) 0.0329(15) -0.0117(12) -0.0123(12) 0.0027(11)
C33 0.0397(16) 0.0298(14) 0.0393(16) -0.0085(12) -0.0113(13) 0.0025(12)
C34 0.0365(15) 0.0338(14) 0.0346(15) -0.0158(12) -0.0037(12) -0.0037(12)
C35 0.0487(18) 0.0417(16) 0.0347(16) -0.0142(13) -0.0192(14) -0.0001(13)
C36 0.0463(17) 0.0328(14) 0.0360(16) -0.0103(12) -0.0179(13) 0.0035(12)
C37 0.100(3) 0.056(2) 0.053(2) -0.0161(17) -0.031(2) -0.027(2)
C38 0.0274(14) 0.0313(13) 0.0295(14) -0.0080(11) -0.0102(11) 0.0007(11)
C39 0.0229(13) 0.0278(13) 0.0286(14) -0.0065(11) -0.0041(11) -0.0003(10)
C40 0.0366(16) 0.0368(15) 0.0352(15) -0.0160(12) -0.0123(12) 0.0069(12)
C41 0.0376(16) 0.0406(16) 0.0413(17) -0.0125(13) -0.0198(13) 0.0102(13)
C42 0.0286(15) 0.0315(14) 0.0462(17) -0.0114(12) -0.0087(13) 0.0063(11)
C43 0.0328(15) 0.0323(14) 0.0384(16) -0.0141(12) -0.0040(12) -0.0001(12)
C44 0.0290(14) 0.0319(14) 0.0329(15) -0.0094(11) -0.0086(11) 0.0003(11)
C45 0.056(2) 0.0457(18) 0.070(2) -0.0271(17) -0.0154(18) 0.0204(16)

loop_
_atom_type_symbol
_atom_type_description
_atom_type_scat_dispersion_real
_atom_type_scat_dispersion_imag
_atom_type_scat_source
C C 0.0033 0.0016 'International Tables Vol C Tables 4.2.6.8 and 6.1.1.4'
H H 0.0000 0.0000 'International Tables Vol C Tables 4.2.6.8 and 6.1.1.4'
N N 0.0061 0.0033 'International Tables Vol C Tables 4.2.6.8 and 6.1.1.4'
O O 0.0106 0.0060 'International Tables Vol C Tables 4.2.6.8 and 6.1.1.4'
Cl Cl 0.1484 0.1585 'International Tables Vol C Tables 4.2.6.8 and 6.1.1.4'
Mo Mo -1.6832 0.6857 'International Tables Vol C Tables 4.2.6.8 and 6.1.1.4'

loop_
_geom_angle_atom_site_label_1
_geom_angle_atom_site_label_2
_geom_angle_atom_site_label_3
_geom_angle
_geom_angle_site_symmetry_1
_geom_angle_site_symmetry_3
_geom_angle_publ_flag
O1 Mo1 Mo2 106.98(5) . . ?
O1 Mo1 N3 161.02(8) . . ?
Mo2 Mo1 N3 91.90(6) . . ?
O1 Mo1 N5 92.97(7) . . ?
Mo2 Mo1 N5 90.99(6) . . ?
N3 Mo1 N5 88.44(8) . . ?
O1 Mo1 N1 91.12(7) . . ?
Mo2 Mo1 N1 90.18(5) . . ?
N3 Mo1 N1 86.89(8) . . ?
N5 Mo1 N1 175.22(8) . . ?
O1 Mo2 N6 93.76(7) 2_666 . ?
O1 Mo2 N2 93.44(7) 2_666 . ?
N6 Mo2 N2 168.86(8) . . ?
O1 Mo2 Mo1 103.31(5) 2_666 . ?
N6 Mo2 Mo1 92.90(6) . . ?
N2 Mo2 Mo1 93.70(6) . . ?
O1 Mo2 N4 164.06(7) 2_666 . ?
N6 Mo2 N4 88.19(8) . . ?
N2 Mo2 N4 82.59(8) . . ?
Mo1 Mo2 N4 92.37(6) . . ?
Mo1 O1 Mo2 149.70(9) . 2_666 ?
C4 O01 C7 116.8(2) . . ?
C12 O2 C15 116.3(3) . . ?
C19 O3 C22 117.3(2) . . ?
C27 O4 C30 116.9(2) . . ?
C34 O5 C37 116.6(2) . . ?
C42 O6 C45 116.4(2) . . ?
C8 N1 C1 116.8(2) . . ?
C8 N1 Mo1 118.07(17) . . ?
C1 N1 Mo1 125.06(15) . . ?
C8 N2 C9 120.4(2) . . ?
C8 N2 Mo2 116.84(16) . . ?
C9 N2 Mo2 121.55(16) . . ?
C23 N3 C16 117.6(2) . . ?
C23 N3 Mo1 117.24(17) . . ?
C16 N3 Mo1 124.95(16) . . ?
C23 N4 C24 116.5(2) . . ?
C23 N4 Mo2 116.12(17) . . ?
C24 N4 Mo2 126.39(16) . . ?
C38 N5 C31 115.9(2) . . ?
C38 N5 Mo1 117.53(16) . . ?
C31 N5 Mo1 126.54(16) . . ?
C38 N6 C39 119.1(2) . . ?
C38 N6 Mo2 118.00(16) . . ?
C39 N6 Mo2 122.79(15) . . ?
C2 C1 C6 117.9(2) . . ?
C2 C1 N1 122.9(2) . . ?
C6 C1 N1 119.2(2) . . ?
C1 C2 C3 121.6(2) . . ?
C4 C3 C2 119.5(2) . . ?
O01 C4 C3 124.8(2) . . ?
O01 C4 C5 115.6(2) . . ?
C3 C4 C5 119.6(2) . . ?
C6 C5 C4 120.4(2) . . ?
C5 C6 C1 120.9(2) . . ?
N2 C8 N1 120.9(2) . . ?
C10 C9 C14 117.4(2) . . ?
C10 C9 N2 117.6(2) . . ?
C14 C9 N2 124.9(2) . . ?
C11 C10 C9 121.7(3) . . ?
C12 C11 C10 119.6(3) . . ?
C13 C12 O2 115.8(3) . . ?
C13 C12 C11 119.7(3) . . ?
O2 C12 C11 124.5(3) . . ?
C12 C13 C14 120.2(3) . . ?
C13 C14 C9 121.3(3) . . ?
C17 C16 C21 118.0(2) . . ?
C17 C16 N3 122.7(2) . . ?
C21 C16 N3 119.3(2) . . ?
C18 C17 C16 121.6(2) . . ?
C19 C18 C17 119.6(3) . . ?
O3 C19 C18 125.2(3) . . ?
O3 C19 C20 115.6(2) . . ?
C18 C19 C20 119.2(3) . . ?
C21 C20 C19 121.0(3) . . ?
C20 C21 C16 120.6(3) . . ?
N4 C23 N3 122.3(2) . . ?
C25 C24 C29 118.4(2) . . ?
C25 C24 N4 120.3(2) . . ?
C29 C24 N4 121.2(2) . . ?
C24 C25 C26 121.0(3) . . ?
C27 C26 C25 119.8(3) . . ?
O4 C27 C26 124.6(3) . . ?
O4 C27 C28 115.6(3) . . ?
C26 C27 C28 119.8(3) . . ?
C29 C28 C27 120.1(3) . . ?
C28 C29 C24 120.8(3) . . ?
C36 C31 C32 118.5(2) . . ?
C36 C31 N5 122.6(2) . . ?
C32 C31 N5 118.9(2) . . ?
C33 C32 C31 120.6(2) . . ?
C32 C33 C34 120.7(2) . . ?
O5 C34 C35 124.9(2) . . ?
O5 C34 C33 115.8(2) . . ?
C35 C34 C33 119.4(2) . . ?
C34 C35 C36 120.0(2) . . ?
C31 C36 C35 120.8(2) . . ?
N5 C38 N6 120.6(2) . . ?
C44 C39 C40 118.7(2) . . ?
C44 C39 N6 118.6(2) . . ?
C40 C39 N6 122.7(2) . . ?
C41 C40 C39 120.3(2) . . ?
C40 C41 C42 120.5(3) . . ?
O6 C42 C43 125.2(3) . . ?
O6 C42 C41 115.0(2) . . ?
C43 C42 C41 119.8(2) . . ?
C42 C43 C44 119.5(3) . . ?
C39 C44 C43 121.1(2) . . ?
Cl1 C1S Cl2 107.5(5) . . ?
Cl1B C1SB Cl2B 112.3(8) . . ?
Cl1C C1SC Cl2C 109.7(7) . . ?

loop_
_geom_bond_atom_site_label_1
_geom_bond_atom_site_label_2
_geom_bond_distance
_geom_bond_site_symmetry_2
_geom_bond_publ_flag
Mo1 O1 1.9327(17) . ?
Mo1 Mo2 2.1552(7) . ?
Mo1 N3 2.174(2) . ?
Mo1 N5 2.176(2) . ?
Mo1 N1 2.191(2) . ?
Mo2 O1 1.9353(17) 2_666 ?
Mo2 N6 2.130(2) . ?
Mo2 N2 2.152(2) . ?
Mo2 N4 2.191(2) . ?
O1 Mo2 1.9353(17) 2_666 ?
O01 C4 1.376(3) . ?
O01 C7 1.427(3) . ?
O2 C12 1.383(3) . ?
O2 C15 1.429(5) . ?
O3 C19 1.372(3) . ?
O3 C22 1.428(4) . ?
O4 C27 1.381(3) . ?
O4 C30 1.418(4) . ?
O5 C34 1.374(3) . ?
O5 C37 1.422(4) . ?
O6 C42 1.381(3) . ?
O6 C45 1.420(4) . ?
N1 C8 1.327(3) . ?
N1 C1 1.428(3) . ?
N2 C8 1.325(3) . ?
N2 C9 1.422(3) . ?
N3 C23 1.326(3) . ?
N3 C16 1.424(3) . ?
N4 C23 1.320(3) . ?
N4 C24 1.436(3) . ?
N5 C38 1.324(3) . ?
N5 C31 1.428(3) . ?
N6 C38 1.326(3) . ?
N6 C39 1.429(3) . ?
C1 C2 1.392(3) . ?
C1 C6 1.396(4) . ?
C2 C3 1.396(4) . ?
C3 C4 1.379(4) . ?
C4 C5 1.396(4) . ?
C5 C6 1.381(4) . ?
C9 C10 1.394(4) . ?
C9 C14 1.396(4) . ?
C10 C11 1.388(4) . ?
C11 C12 1.387(4) . ?
C12 C13 1.382(4) . ?
C13 C14 1.385(4) . ?
C16 C17 1.392(4) . ?
C16 C21 1.394(4) . ?
C17 C18 1.391(4) . ?
C18 C19 1.386(4) . ?
C19 C20 1.388(4) . ?
C20 C21 1.380(4) . ?
C24 C25 1.388(4) . ?
C24 C29 1.394(4) . ?
C25 C26 1.394(4) . ?
C26 C27 1.382(4) . ?
C27 C28 1.388(4) . ?
C28 C29 1.387(4) . ?
C31 C36 1.391(4) . ?
C31 C32 1.394(3) . ?
C32 C33 1.379(4) . ?
C33 C34 1.389(4) . ?
C34 C35 1.382(4) . ?
C35 C36 1.393(4) . ?
C39 C44 1.387(4) . ?
C39 C40 1.394(4) . ?
C40 C41 1.384(4) . ?
C41 C42 1.387(4) . ?
C42 C43 1.383(4) . ?
C43 C44 1.394(4) . ?
Cl1 C1S 1.766(7) . ?
Cl2 C1S 1.772(7) . ?
C1SB Cl1B 1.768(9) . ?
C1SB Cl2B 1.788(10) . ?
C1SC Cl1C 1.775(9) . ?
C1SC Cl2C 1.793(10) . ?
